data_1560999
loop_
_publ_author_name
'Li, Qi'
'Guo, Tiantian'
'Lv, Xin'
'Lin, Yifang'
'Dai, Zhihui'
'Fang, Min'
'Bao, Jianchun'
'Wu, Yong'

_publ_section_title
;
 Two Ni(II) semiconducting metal-organic frameworks based on the
 tetrakis(4-carboxyphenyl)silane and an imidazole ligand: Syntheses,
 characterization, water stability and photoelectric properties
;
_journal_name_full 'Journal of Solid State Chemistry'
_journal_page_first 100
_journal_page_last 108
_journal_paper_doi 10.1016/j.jssc.2018.05.010
_journal_volume 265
_journal_year 2018
_chemical_formula_moiety 'C56 H46 N8 Ni2 O8 Si'
_chemical_formula_sum 'C56 H46 N8 Ni2 O8 Si'
_chemical_formula_weight 1104.52
_space_group_crystal_system orthorhombic
_space_group_IT_number 70
_space_group_name_Hall '-F 2uv 2vw'
_space_group_name_H-M_alt 'F d d d :2'
_atom_sites_solution_hydrogens geom
_cell_angle_alpha 90
_cell_angle_beta 90
_cell_angle_gamma 90
_cell_formula_units_Z 16
_cell_length_a 16.693(6)
_cell_length_b 21.059(7)
_cell_length_c 89.25(3)
_cell_measurement_reflns_used 9985
_cell_measurement_temperature 296(2)
_cell_measurement_theta_max 21.28
_cell_measurement_theta_min 2.23
_cell_volume 31375(19)
_computing_cell_refinement 'SAINT V8.38A (Brucker, 2015)'
_computing_data_reduction 'SAINT V8.38A (Brucker, 2015)'
_computing_molecular_graphics 'Olex2 (Dolomanov et al., 2009)'
_computing_publication_material 'Olex2 (Dolomanov et al., 2009)'
_computing_structure_refinement 'XL (Sheldrick, 2008)'
_computing_structure_solution 'XT (Sheldrick, 2015)'
_diffrn_ambient_temperature 296.15
_diffrn_measured_fraction_theta_full 0.999
_diffrn_measured_fraction_theta_max 0.990
_diffrn_measurement_device_type 'Bruker APEX-II CCD'
_diffrn_measurement_method '\f and \w scans'
_diffrn_radiation_type MoK\a
_diffrn_radiation_wavelength 0.71073
_diffrn_reflns_av_R_equivalents 0.0559
_diffrn_reflns_av_unetI/netI 0.0245
_diffrn_reflns_Laue_measured_fraction_full 0.999
_diffrn_reflns_Laue_measured_fraction_max 0.990
_diffrn_reflns_limit_h_max 20
_diffrn_reflns_limit_h_min -20
_diffrn_reflns_limit_k_max 25
_diffrn_reflns_limit_k_min -25
_diffrn_reflns_limit_l_max 107
_diffrn_reflns_limit_l_min -107
_diffrn_reflns_number 117248
_diffrn_reflns_point_group_measured_fraction_full 0.999
_diffrn_reflns_point_group_measured_fraction_max 0.990
_diffrn_reflns_theta_full 25.242
_diffrn_reflns_theta_max 25.560
_diffrn_reflns_theta_min 1.573
_diffrn_standards_number 0
_exptl_absorpt_coefficient_mu 0.537
_exptl_absorpt_correction_T_max 0.7452
_exptl_absorpt_correction_T_min 0.6878
_exptl_absorpt_correction_type multi-scan
_exptl_crystal_colour green
_exptl_crystal_density_diffrn 0.935
_exptl_crystal_description diamond-like
_exptl_crystal_F_000 9152
_refine_diff_density_max 0.353
_refine_diff_density_min -0.287
_refine_diff_density_rms 0.048
_refine_ls_extinction_coef .
_refine_ls_extinction_method none
_refine_ls_goodness_of_fit_ref 1.118
_refine_ls_hydrogen_treatment constr
_refine_ls_matrix_type full
_refine_ls_number_parameters 342
_refine_ls_number_reflns 7303
_refine_ls_number_restraints 0
_refine_ls_restrained_S_all 1.118
_refine_ls_R_factor_all 0.1076
_refine_ls_R_factor_gt 0.0672
_refine_ls_shift/su_max 0.002
_refine_ls_shift/su_mean 0.000
_refine_ls_structure_factor_coef Fsqd
_refine_ls_weighting_details 'w=1/[\s^2^(Fo^2^)+(0.0444P)^2^+150.1678P] where P=(Fo^2^+2Fc^2^)/3'
_refine_ls_weighting_scheme calc
_refine_ls_wR_factor_gt 0.1406
_refine_ls_wR_factor_ref 0.1652
_reflns_Friedel_coverage 0.000
_reflns_Friedel_fraction_full .
_reflns_Friedel_fraction_max .
_reflns_number_gt 5013
_reflns_number_total 7375
_reflns_threshold_expression 'I > 2\s(I)'
_cod_data_source_file JSSC-2018-265-100.cif
_cod_data_source_block mo_1_collect_0m_sq
_cod_original_cell_volume 31376(18)
_cod_original_sg_symbol_H-M 'F d d d'
_cod_database_code 1560999
_shelx_space_group_comment
;
The symmetry employed for this shelxl refinement is uniquely defined
by the following loop, which should always be used as a source of
symmetry information in preference to the above space-group names.
They are only intended as comments.
;
_olex2_refinement_description
;
1. Fixed Uiso
 At 1.2 times of:
  All C(H) groups, All C(H,H) groups
 At 1.5 times of:
  All C(H,H,H) groups
2.a Secondary CH2 refined with riding coordinates:
 C22(H22A,H22B)
2.b Aromatic/amide H refined with riding coordinates:
 C13(H13), C4(H4), C3(H3), C14(H14), C17(H17), C18(H18), C7(H7), C11(H11),
 C12(H12), C8(H8), C26(H26), C27(H27), C25(H25), C24(H24), C21(H21)
2.c Idealised Me refined as rotating group:
 C28(H28A,H28B,H28C), C23(H23A,H23B,H23C)
;

loop_
_space_group_symop_operation_xyz
'x, y, z'
'-x+3/4, -y+3/4, z'
'-x+3/4, y, -z+3/4'
'x, -y+3/4, -z+3/4'
'x, y+1/2, z+1/2'
'-x+3/4, -y+5/4, z+1/2'
'-x+3/4, y+1/2, -z+5/4'
'x, -y+5/4, -z+5/4'
'x+1/2, y, z+1/2'
'-x+5/4, -y+3/4, z+1/2'
'-x+5/4, y, -z+5/4'
'x+1/2, -y+3/4, -z+5/4'
'x+1/2, y+1/2, z'
'-x+5/4, -y+5/4, z'
'-x+5/4, y+1/2, -z+3/4'
'x+1/2, -y+5/4, -z+3/4'
'-x, -y, -z'
'x-3/4, y-3/4, -z'
'x-3/4, -y, z-3/4'
'-x, y-3/4, z-3/4'
'-x, -y+1/2, -z+1/2'
'x-3/4, y-1/4, -z+1/2'
'x-3/4, -y+1/2, z-1/4'
'-x, y-1/4, z-1/4'
'-x+1/2, -y, -z+1/2'
'x-1/4, y-3/4, -z+1/2'
'x-1/4, -y, z-1/4'
'-x+1/2, y-3/4, z-1/4'
'-x+1/2, -y+1/2, -z'
'x-1/4, y-1/4, -z'
'x-1/4, -y+1/2, z-3/4'
'-x+1/2, y-1/4, z-3/4'

loop_
_atom_site_label
_atom_site_type_symbol
_atom_site_fract_x
_atom_site_fract_y
_atom_site_fract_z
_atom_site_U_iso_or_equiv
_atom_site_adp_type
_atom_site_occupancy
_atom_site_site_symmetry_order
_atom_site_calc_flag
_atom_site_refinement_flags_posn
_atom_site_refinement_flags_adp
_atom_site_refinement_flags_occupancy
_atom_site_disorder_assembly
_atom_site_disorder_group
Ni1 Ni 0.8750 0.3750 0.50874(2) 0.0638(2) Uani 1 2 d S T P . .
Ni2 Ni 0.6250 0.1250 0.37809(2) 0.0948(3) Uani 1 2 d S T P . .
Si1 Si 0.6250 0.6250 0.56878(2) 0.0593(4) Uani 1 2 d S T P . .
O1 O 0.84164(17) 0.46780(11) 0.51469(3) 0.0682(7) Uani 1 1 d . . . . .
O2 O 0.78832(19) 0.38572(11) 0.52632(3) 0.0768(8) Uani 1 1 d . . . . .
O3 O 0.8900(2) 0.80546(18) 0.61020(3) 0.1033(11) Uani 1 1 d . . . . .
N1 N 0.7885(2) 0.36256(15) 0.49253(3) 0.0702(9) Uani 1 1 d . . . . .
N2 N 0.7399(2) 0.34069(15) 0.47029(3) 0.0712(9) Uani 1 1 d . . . . .
O4 O 0.7790(2) 0.81815(17) 0.62291(3) 0.1065(12) Uani 1 1 d . . . . .
C5 C 0.6824(2) 0.57007(16) 0.55626(4) 0.0565(9) Uani 1 1 d . . . . .
C1 C 0.7977(3) 0.44522(17) 0.52495(4) 0.0653(10) Uani 1 1 d . . . . .
C2 C 0.7578(2) 0.48865(15) 0.53576(4) 0.0569(9) Uani 1 1 d . . . . .
C15 C 0.7879(3) 0.32050(18) 0.48151(4) 0.0670(10) Uani 1 1 d . . . . .
C13 C 0.6774(3) 0.50459(17) 0.55766(4) 0.0702(11) Uani 1 1 d . . . . .
H13 H 0.6484 0.4873 0.5656 0.084 Uiso 1 1 calc R . . . .
C4 C 0.7278(3) 0.59313(17) 0.54440(4) 0.0726(11) Uani 1 1 d . . . . .
H4 H 0.7335 0.6368 0.5432 0.087 Uiso 1 1 calc R . . . .
C3 C 0.7644(3) 0.55319(17) 0.53432(4) 0.0673(10) Uani 1 1 d . . . . .
H3 H 0.7939 0.5702 0.5265 0.081 Uiso 1 1 calc R . . . .
C14 C 0.7146(3) 0.46460(18) 0.54758(4) 0.0725(11) Uani 1 1 d . . . . .
H14 H 0.7103 0.4209 0.5488 0.087 Uiso 1 1 calc R . . . .
C6 C 0.6891(3) 0.67403(18) 0.58157(4) 0.0664(10) Uani 1 1 d . . . . .
N4 N 0.6835(3) 0.1804(2) 0.39322(4) 0.1043(14) Uani 1 1 d . . . . .
C9 C 0.7739(3) 0.7502(2) 0.60168(4) 0.0794(12) Uani 1 1 d . . . . .
N3 N 0.7227(3) 0.2321(2) 0.41315(4) 0.1087(14) Uani 1 1 d . . . . .
C17 C 0.7109(3) 0.2498(2) 0.45420(4) 0.0762(12) Uani 1 1 d . . . . .
H17 H 0.7000 0.2250 0.4626 0.091 Uiso 1 1 calc R . . . .
C18 C 0.7071(3) 0.2241(2) 0.44009(5) 0.0888(14) Uani 1 1 d . . . . .
H18 H 0.6937 0.1815 0.4389 0.107 Uiso 1 1 calc R . . . .
C16 C 0.7311(3) 0.3127(2) 0.45571(4) 0.0780(12) Uani 1 1 d . . . . .
C28 C 0.8328(3) 0.2604(2) 0.48135(5) 0.0953(15) Uani 1 1 d . . . . .
H28A H 0.8670 0.2584 0.4900 0.143 Uiso 1 1 calc GR . . . .
H28B H 0.8647 0.2581 0.4724 0.143 Uiso 1 1 calc GR . . . .
H28C H 0.7959 0.2254 0.4816 0.143 Uiso 1 1 calc GR . . . .
C7 C 0.7708(3) 0.6824(2) 0.58016(4) 0.0768(12) Uani 1 1 d . . . . .
H7 H 0.7981 0.6622 0.5724 0.092 Uiso 1 1 calc R . . . .
C11 C 0.6921(3) 0.7431(2) 0.60322(5) 0.0896(14) Uani 1 1 d . . . . .
H11 H 0.6650 0.7640 0.6109 0.107 Uiso 1 1 calc R . . . .
C10 C 0.8171(4) 0.7933(2) 0.61212(4) 0.0933(16) Uani 1 1 d . . . . .
C12 C 0.6512(3) 0.7051(2) 0.59341(5) 0.0866(13) Uani 1 1 d . . . . .
H12 H 0.5963 0.6997 0.5947 0.104 Uiso 1 1 calc R . . . .
C19 C 0.7228(4) 0.2604(3) 0.42788(5) 0.0990(16) Uani 1 1 d . . . . .
C20 C 0.6600(3) 0.2075(3) 0.40586(5) 0.0925(15) Uani 1 1 d . . . . .
C8 C 0.8130(3) 0.7209(2) 0.59016(5) 0.0895(14) Uani 1 1 d . . . . .
H8 H 0.8679 0.7265 0.5890 0.107 Uiso 1 1 calc R . . . .
C26 C 0.7069(3) 0.3983(2) 0.47468(5) 0.0923(15) Uani 1 1 d . . . . .
H26 H 0.6714 0.4234 0.4693 0.111 Uiso 1 1 calc R . . . .
C27 C 0.7369(3) 0.4104(2) 0.48836(5) 0.0881(14) Uani 1 1 d . . . . .
H27 H 0.7245 0.4458 0.4942 0.106 Uiso 1 1 calc R . . . .
C23 C 0.5760(3) 0.2133(3) 0.41092(6) 0.124(2) Uani 1 1 d . . . . .
H23A H 0.5407 0.2061 0.4026 0.186 Uiso 1 1 calc GR . . . .
H23B H 0.5671 0.2551 0.4149 0.186 Uiso 1 1 calc GR . . . .
H23C H 0.5656 0.1823 0.4186 0.186 Uiso 1 1 calc GR . . . .
C25 C 0.7470(4) 0.3497(3) 0.44339(5) 0.117(2) Uani 1 1 d . . . . .
H25 H 0.7614 0.3921 0.4445 0.140 Uiso 1 1 calc R . . . .
C24 C 0.7411(4) 0.3227(3) 0.42917(5) 0.132(2) Uani 1 1 d . . . . .
H24 H 0.7497 0.3472 0.4207 0.158 Uiso 1 1 calc R . . . .
C21 C 0.7648(4) 0.1873(4) 0.39248(7) 0.148(3) Uani 1 1 d . . . . .
H21 H 0.7976 0.1725 0.3848 0.178 Uiso 1 1 calc R . . . .
C22 C 0.7892(4) 0.2191(4) 0.40476(7) 0.160(3) Uani 1 1 d . . . . .
H22A H 0.8158 0.2582 0.4019 0.192 Uiso 1 1 calc R . . . .
H22B H 0.8265 0.1935 0.4105 0.192 Uiso 1 1 calc R . . . .

loop_
_atom_site_aniso_label
_atom_site_aniso_U_11
_atom_site_aniso_U_22
_atom_site_aniso_U_33
_atom_site_aniso_U_23
_atom_site_aniso_U_13
_atom_site_aniso_U_12
Ni1 0.0923(6) 0.0492(4) 0.0498(4) 0.000 0.000 0.0132(4)
Ni2 0.1262(8) 0.1226(7) 0.0357(4) 0.000 0.000 0.0506(6)
Si1 0.0782(10) 0.0537(8) 0.0460(7) 0.000 0.000 0.0073(7)
O1 0.100(2) 0.0560(14) 0.0487(13) 0.0001(11) 0.0099(14) 0.0087(14)
O2 0.113(2) 0.0496(15) 0.0678(16) -0.0031(12) 0.0123(16) 0.0062(14)
O3 0.113(3) 0.141(3) 0.0558(17) -0.0058(18) -0.0009(17) -0.054(2)
N1 0.087(2) 0.0627(19) 0.0613(18) -0.0061(15) -0.0006(17) 0.0164(17)
N2 0.092(3) 0.065(2) 0.0569(18) -0.0010(15) -0.0039(18) 0.0088(18)
O4 0.133(3) 0.137(3) 0.0497(16) -0.0199(18) 0.0107(18) -0.051(2)
C5 0.072(2) 0.0500(19) 0.0477(18) -0.0009(15) -0.0058(17) 0.0078(17)
C1 0.085(3) 0.053(2) 0.057(2) -0.0015(18) -0.011(2) 0.010(2)
C2 0.076(3) 0.0482(19) 0.0463(18) 0.0007(15) -0.0027(17) 0.0095(18)
C15 0.085(3) 0.060(2) 0.056(2) -0.0047(18) 0.002(2) 0.012(2)
C13 0.101(3) 0.056(2) 0.054(2) 0.0112(17) 0.016(2) 0.009(2)
C4 0.111(3) 0.0428(19) 0.064(2) 0.0040(17) 0.021(2) -0.003(2)
C3 0.093(3) 0.054(2) 0.054(2) 0.0051(17) 0.019(2) 0.006(2)
C14 0.107(3) 0.049(2) 0.061(2) 0.0046(17) 0.011(2) 0.002(2)
C6 0.090(3) 0.065(2) 0.0441(19) -0.0017(17) -0.0004(19) 0.004(2)
N4 0.119(4) 0.146(4) 0.047(2) -0.012(2) 0.001(2) 0.036(3)
C9 0.097(4) 0.097(3) 0.044(2) -0.002(2) 0.001(2) -0.023(3)
N3 0.119(4) 0.153(4) 0.054(2) -0.021(2) 0.010(2) 0.000(3)
C17 0.099(3) 0.079(3) 0.050(2) -0.0021(19) 0.004(2) -0.008(2)
C18 0.119(4) 0.083(3) 0.064(3) -0.007(2) -0.005(3) 0.003(3)
C16 0.105(3) 0.080(3) 0.049(2) 0.000(2) -0.007(2) 0.007(3)
C28 0.127(4) 0.076(3) 0.083(3) -0.022(2) -0.029(3) 0.028(3)
C7 0.081(3) 0.093(3) 0.056(2) -0.006(2) 0.008(2) -0.004(2)
C11 0.102(4) 0.109(4) 0.058(2) -0.026(2) 0.014(2) -0.015(3)
C10 0.121(4) 0.117(4) 0.042(2) -0.002(2) -0.004(3) -0.042(3)
C12 0.092(3) 0.103(3) 0.065(3) -0.022(2) 0.009(2) -0.011(3)
C19 0.141(5) 0.105(4) 0.051(2) -0.012(3) -0.002(3) -0.001(3)
C20 0.117(4) 0.114(4) 0.046(2) -0.006(2) 0.005(3) 0.033(3)
C8 0.087(3) 0.121(4) 0.060(2) -0.012(3) 0.002(2) -0.021(3)
C26 0.114(4) 0.074(3) 0.089(3) -0.006(2) -0.022(3) 0.030(3)
C27 0.110(4) 0.076(3) 0.078(3) -0.020(2) -0.016(3) 0.030(3)
C23 0.121(5) 0.173(6) 0.077(3) -0.029(3) 0.002(3) 0.053(4)
C25 0.191(6) 0.092(3) 0.066(3) 0.010(3) -0.002(3) -0.018(4)
C24 0.213(7) 0.126(5) 0.056(3) 0.015(3) 0.007(4) -0.016(5)
C21 0.124(6) 0.231(8) 0.089(4) -0.056(5) 0.029(4) -0.001(5)
C22 0.139(6) 0.232(9) 0.108(5) -0.049(5) 0.038(5) -0.007(6)

loop_
_atom_type_symbol
_atom_type_description
_atom_type_scat_dispersion_real
_atom_type_scat_dispersion_imag
_atom_type_scat_source
C C 0.0033 0.0016 'International Tables Vol C Tables 4.2.6.8 and 6.1.1.4'
H H 0.0000 0.0000 'International Tables Vol C Tables 4.2.6.8 and 6.1.1.4'
N N 0.0061 0.0033 'International Tables Vol C Tables 4.2.6.8 and 6.1.1.4'
Ni Ni 0.3393 1.1124 'International Tables Vol C Tables 4.2.6.8 and 6.1.1.4'
O O 0.0106 0.0060 'International Tables Vol C Tables 4.2.6.8 and 6.1.1.4'
Si Si 0.0817 0.0704 'International Tables Vol C Tables 4.2.6.8 and 6.1.1.4'

loop_
_geom_angle_atom_site_label_1
_geom_angle_atom_site_label_2
_geom_angle_atom_site_label_3
_geom_angle
_geom_angle_site_symmetry_1
_geom_angle_site_symmetry_3
O1 Ni1 O1 150.74(13) . 2_655
O1 Ni1 O2 95.29(10) 2_655 .
O1 Ni1 O2 62.53(10) 2_655 2_655
O1 Ni1 O2 62.53(10) . .
O1 Ni1 O2 95.28(10) . 2_655
O1 Ni1 C1 31.28(11) 2_655 2_655
O1 Ni1 C1 123.71(12) 2_655 .
O1 Ni1 C1 31.28(11) . .
O1 Ni1 C1 123.71(12) . 2_655
O2 Ni1 O2 86.07(16) . 2_655
O2 Ni1 C1 31.32(11) 2_655 2_655
O2 Ni1 C1 89.26(12) . 2_655
O2 Ni1 C1 31.31(11) . .
O2 Ni1 C1 89.26(12) 2_655 .
N1 Ni1 O1 104.17(11) 2_655 .
N1 Ni1 O1 104.17(11) . 2_655
N1 Ni1 O1 96.30(11) 2_655 2_655
N1 Ni1 O1 96.31(11) . .
N1 Ni1 O2 93.10(12) 2_655 2_655
N1 Ni1 O2 93.10(12) . .
N1 Ni1 O2 166.47(11) 2_655 .
N1 Ni1 O2 166.47(11) . 2_655
N1 Ni1 N1 90.82(19) 2_655 .
N1 Ni1 C1 97.05(13) . .
N1 Ni1 C1 135.25(13) 2_655 .
N1 Ni1 C1 97.04(13) 2_655 2_655
N1 Ni1 C1 135.25(13) . 2_655
C1 Ni1 C1 107.23(18) 2_655 .
O3 Ni2 O3 85.86(19) 28_655 27_565
O3 Ni2 C10 90.00(14) 27_565 28_655
O3 Ni2 C10 30.97(14) 28_655 28_655
O3 Ni2 C10 30.97(14) 27_565 27_565
O3 Ni2 C10 90.00(14) 28_655 27_565
O4 Ni2 O3 97.84(14) 28_655 27_565
O4 Ni2 O3 62.18(13) 27_565 27_565
O4 Ni2 O3 97.84(14) 27_565 28_655
O4 Ni2 O3 62.18(13) 28_655 28_655
O4 Ni2 O4 153.93(16) 27_565 28_655
O4 Ni2 C10 126.15(16) 28_655 27_565
O4 Ni2 C10 126.15(16) 27_565 28_655
O4 Ni2 C10 31.34(15) 27_565 27_565
O4 Ni2 C10 31.34(15) 28_655 28_655
N4 Ni2 O3 157.85(16) 14_545 27_565
N4 Ni2 O3 157.85(16) . 28_655
N4 Ni2 O3 92.61(16) . 27_565
N4 Ni2 O3 92.61(16) 14_545 28_655
N4 Ni2 O4 96.27(16) . 28_655
N4 Ni2 O4 100.96(16) . 27_565
N4 Ni2 O4 100.96(16) 14_545 28_655
N4 Ni2 O4 96.27(16) 14_545 27_565
N4 Ni2 N4 96.9(3) 14_545 .
N4 Ni2 C10 100.01(18) 14_545 28_655
N4 Ni2 C10 127.10(19) 14_545 27_565
N4 Ni2 C10 100.01(18) . 27_565
N4 Ni2 C10 127.10(19) . 28_655
C10 Ni2 C10 108.3(2) 28_655 27_565
C5 Si1 C5 106.7(2) . 14
C5 Si1 C6 114.34(18) 14 14
C5 Si1 C6 108.38(16) . 14
C5 Si1 C6 114.34(18) . .
C5 Si1 C6 108.37(16) 14 .
C6 Si1 C6 104.9(2) . 14
C1 O1 Ni1 89.3(2) . .
C1 O2 Ni1 87.2(2) . .
C10 O3 Ni2 85.7(3) . 19_666
C15 N1 Ni1 127.7(3) . .
C15 N1 C27 106.5(3) . .
C27 N1 Ni1 122.4(3) . .
C15 N2 C16 127.1(3) . .
C15 N2 C26 107.5(3) . .
C26 N2 C16 125.1(4) . .
C10 O4 Ni2 91.1(3) . 19_666
C13 C5 Si1 122.0(3) . .
C13 C5 C4 116.7(3) . .
C4 C5 Si1 121.2(3) . .
O1 C1 Ni1 59.46(19) . .
O1 C1 O2 120.8(3) . .
O1 C1 C2 119.9(3) . .
O2 C1 Ni1 61.5(2) . .
O2 C1 C2 119.3(4) . .
C2 C1 Ni1 174.3(3) . .
C3 C2 C1 120.9(3) . .
C3 C2 C14 118.7(3) . .
C14 C2 C1 120.4(3) . .
N1 C15 N2 110.2(3) . .
N1 C15 C28 125.4(4) . .
N2 C15 C28 124.4(3) . .
C5 C13 H13 119.3 . .
C14 C13 C5 121.4(4) . .
C14 C13 H13 119.3 . .
C5 C4 H4 119.1 . .
C3 C4 C5 121.8(3) . .
C3 C4 H4 119.1 . .
C2 C3 C4 120.7(3) . .
C2 C3 H3 119.7 . .
C4 C3 H3 119.7 . .
C2 C14 C13 120.7(3) . .
C2 C14 H14 119.6 . .
C13 C14 H14 119.6 . .
C7 C6 Si1 125.3(3) . .
C7 C6 C12 117.2(4) . .
C12 C6 Si1 117.5(3) . .
C20 N4 Ni2 132.1(4) . .
C20 N4 C21 106.8(5) . .
C21 N4 Ni2 120.4(4) . .
C11 C9 C10 118.8(4) . .
C8 C9 C11 120.0(4) . .
C8 C9 C10 121.1(5) . .
C20 N3 C19 127.1(5) . .
C20 N3 C22 107.0(4) . .
C22 N3 C19 125.6(5) . .
C18 C17 H17 120.6 . .
C18 C17 C16 118.8(4) . .
C16 C17 H17 120.6 . .
C17 C18 H18 119.8 . .
C19 C18 C17 120.4(5) . .
C19 C18 H18 119.8 . .
C17 C16 N2 120.7(4) . .
C17 C16 C25 121.1(4) . .
C25 C16 N2 118.2(4) . .
C15 C28 H28A 109.5 . .
C15 C28 H28B 109.5 . .
C15 C28 H28C 109.5 . .
H28A C28 H28B 109.5 . .
H28A C28 H28C 109.5 . .
H28B C28 H28C 109.5 . .
C6 C7 H7 119.5 . .
C6 C7 C8 121.0(4) . .
C8 C7 H7 119.5 . .
C9 C11 H11 120.2 . .
C12 C11 C9 119.5(4) . .
C12 C11 H11 120.2 . .
O3 C10 Ni2 63.3(2) . 19_666
O3 C10 O4 120.4(4) . .
O3 C10 C9 120.5(5) . .
O4 C10 Ni2 57.5(2) . 19_666
O4 C10 C9 119.0(5) . .
C9 C10 Ni2 172.2(4) . 19_666
C6 C12 H12 118.9 . .
C11 C12 C6 122.2(5) . .
C11 C12 H12 118.9 . .
C18 C19 N3 119.9(5) . .
C24 C19 N3 118.6(5) . .
C24 C19 C18 121.5(4) . .
N4 C20 N3 110.5(5) . .
N4 C20 C23 125.2(5) . .
N3 C20 C23 124.3(4) . .
C9 C8 C7 120.1(5) . .
C9 C8 H8 119.9 . .
C7 C8 H8 119.9 . .
N2 C26 H26 127.0 . .
C27 C26 N2 105.9(4) . .
C27 C26 H26 127.0 . .
N1 C27 H27 125.1 . .
C26 C27 N1 109.9(4) . .
C26 C27 H27 125.1 . .
C20 C23 H23A 109.5 . .
C20 C23 H23B 109.5 . .
C20 C23 H23C 109.5 . .
H23A C23 H23B 109.5 . .
H23A C23 H23C 109.5 . .
H23B C23 H23C 109.5 . .
C16 C25 H25 120.6 . .
C16 C25 C24 118.8(5) . .
C24 C25 H25 120.6 . .
C19 C24 C25 119.4(5) . .
C19 C24 H24 120.3 . .
C25 C24 H24 120.3 . .
N4 C21 H21 125.9 . .
C22 C21 N4 108.3(5) . .
C22 C21 H21 125.9 . .
N3 C22 H22A 110.2 . .
N3 C22 H22B 110.2 . .
C21 C22 N3 107.5(6) . .
C21 C22 H22A 110.2 . .
C21 C22 H22B 110.2 . .
H22A C22 H22B 108.5 . .

loop_
_geom_bond_atom_site_label_1
_geom_bond_atom_site_label_2
_geom_bond_distance
_geom_bond_site_symmetry_2
Ni1 O1 2.100(2) .
Ni1 O1 2.100(2) 2_655
Ni1 O2 2.146(3) 2_655
Ni1 O2 2.146(3) .
Ni1 N1 2.061(3) .
Ni1 N1 2.061(3) 2_655
Ni1 C1 2.438(4) .
Ni1 C1 2.438(4) 2_655
Ni2 O3 2.182(3) 28_655
Ni2 O3 2.182(3) 27_565
Ni2 O4 2.054(3) 27_565
Ni2 O4 2.054(3) 28_655
Ni2 N4 2.034(4) 14_545
Ni2 N4 2.034(5) .
Ni2 C10 2.434(5) 28_655
Ni2 C10 2.434(5) 27_565
Si1 C5 1.872(3) 14
Si1 C5 1.872(3) .
Si1 C6 1.874(4) .
Si1 C6 1.874(4) 14
O1 C1 1.266(5) .
O2 C1 1.269(4) .
O3 Ni2 2.181(3) 19_666
O3 C10 1.256(6) .
N1 C15 1.324(4) .
N1 C27 1.377(5) .
N2 C15 1.352(5) .
N2 C16 1.436(5) .
N2 C26 1.389(5) .
O4 Ni2 2.054(3) 19_666
O4 C10 1.267(6) .
C5 C13 1.387(5) .
C5 C4 1.389(5) .
C1 C2 1.487(5) .
C2 C3 1.370(5) .
C2 C14 1.375(5) .
C15 C28 1.471(5) .
C13 H13 0.9300 .
C13 C14 1.379(5) .
C4 H4 0.9300 .
C4 C3 1.375(5) .
C3 H3 0.9300 .
C14 H14 0.9300 .
C6 C7 1.381(6) .
C6 C12 1.393(5) .
N4 C20 1.324(5) .
N4 C21 1.366(7) .
C9 C11 1.380(6) .
C9 C10 1.488(6) .
C9 C8 1.365(6) .
N3 C19 1.444(5) .
N3 C20 1.337(6) .
N3 C22 1.366(7) .
C17 H17 0.9300 .
C17 C18 1.372(5) .
C17 C16 1.374(6) .
C18 H18 0.9300 .
C18 C19 1.358(6) .
C16 C25 1.374(6) .
C28 H28A 0.9600 .
C28 H28B 0.9600 .
C28 H28C 0.9600 .
C7 H7 0.9300 .
C7 C8 1.396(6) .
C11 H11 0.9300 .
C11 C12 1.370(6) .
C10 Ni2 2.434(5) 19_666
C12 H12 0.9300 .
C19 C24 1.351(7) .
C20 C23 1.478(7) .
C8 H8 0.9300 .
C26 H26 0.9300 .
C26 C27 1.344(6) .
C27 H27 0.9300 .
C23 H23A 0.9600 .
C23 H23B 0.9600 .
C23 H23C 0.9600 .
C25 H25 0.9300 .
C25 C24 1.395(7) .
C24 H24 0.9300 .
C21 H21 0.9300 .
C21 C22 1.347(8) .
C22 H22A 0.9700 .
C22 H22B 0.9700 .
